data_7025800
loop_
_publ_author_name
'Thibault, Marie-H\'el\`ene'
'Fontaine, Fr\'ed\'eric-Georges'

_publ_section_title
;
 Aluminium complexes bearing functionalized trisamido ligands and their
 reactivity in the polymerization of epsilon-caprolactone and rac-lactide.
;
_journal_issue 24
_journal_name_full 'Dalton transactions (Cambridge, England : 2003)'
_journal_page_first 5688
_journal_page_last 5697
_journal_paper_doi 10.1039/c0dt00005a
_journal_volume 39
_journal_year 2010
_chemical_formula_sum 'C48 H51 Al2 N3 S3'
_chemical_formula_weight 820.06
_chemical_name_systematic
;
?
;
_space_group_IT_number 2
_symmetry_cell_setting triclinic
_symmetry_space_group_name_Hall '-P 1'
_symmetry_space_group_name_H-M 'P -1'
_atom_sites_solution_hydrogens geom
_atom_sites_solution_primary direct
_atom_sites_solution_secondary difmap
_audit_creation_method SHELXL-97
_cell_angle_alpha 100.9370(10)
_cell_angle_beta 99.3730(10)
_cell_angle_gamma 94.6550(10)
_cell_formula_units_Z 4
_cell_length_a 13.1455(11)
_cell_length_b 16.7733(14)
_cell_length_c 20.6807(17)
_cell_measurement_reflns_used 6435
_cell_measurement_temperature 200(2)
_cell_measurement_theta_max 25.97
_cell_measurement_theta_min 2.49
_cell_volume 4387.7(6)
_computing_cell_refinement 'APEX 2 (Bruker, 2005b)'
_computing_data_collection 'APEX 2 (Bruker, 2005b)'
_computing_data_reduction 'SAINT (Bruker, 2003)'
_computing_molecular_graphics 'SHELXTL (Bruker, 2001)'
_computing_publication_material 'SHELXTL (Bruker, 2001)'
_computing_structure_refinement 'SHELXL-97 (Sheldrick, 2008)'
_computing_structure_solution 'SHELXS-97 (Sheldrick, 2008)'
_diffrn_ambient_temperature 200(2)
_diffrn_measured_fraction_theta_full 0.998
_diffrn_measured_fraction_theta_max 0.998
_diffrn_measurement_device_type 'Bruker Smart APEX II CCD'
_diffrn_measurement_method \w
_diffrn_radiation_monochromator graphite
_diffrn_radiation_source 'fine-focus sealed tube'
_diffrn_radiation_type MoK\a
_diffrn_radiation_wavelength 0.71073
_diffrn_reflns_av_R_equivalents 0.0301
_diffrn_reflns_av_sigmaI/netI 0.0360
_diffrn_reflns_limit_h_max 15
_diffrn_reflns_limit_h_min -15
_diffrn_reflns_limit_k_max 19
_diffrn_reflns_limit_k_min -19
_diffrn_reflns_limit_l_max 24
_diffrn_reflns_limit_l_min -24
_diffrn_reflns_number 44407
_diffrn_reflns_theta_full 25.00
_diffrn_reflns_theta_max 25.00
_diffrn_reflns_theta_min 1.72
_exptl_absorpt_coefficient_mu 0.246
_exptl_absorpt_correction_T_max 0.9951
_exptl_absorpt_correction_T_min 0.9782
_exptl_absorpt_correction_type integration
_exptl_absorpt_process_details 'XPREP (Bruker, 2005a)'
_exptl_crystal_colour colourless
_exptl_crystal_density_diffrn 1.241
_exptl_crystal_density_method 'not measured'
_exptl_crystal_description rod
_exptl_crystal_F_000 1736
_exptl_crystal_size_max 0.09
_exptl_crystal_size_mid 0.05
_exptl_crystal_size_min 0.02
_refine_diff_density_max 0.333
_refine_diff_density_min -0.276
_refine_diff_density_rms 0.040
_refine_ls_extinction_method none
_refine_ls_goodness_of_fit_ref 1.013
_refine_ls_hydrogen_treatment constr
_refine_ls_matrix_type full
_refine_ls_number_parameters 1015
_refine_ls_number_reflns 15420
_refine_ls_number_restraints 0
_refine_ls_restrained_S_all 1.013
_refine_ls_R_factor_all 0.0579
_refine_ls_R_factor_gt 0.0392
_refine_ls_shift/su_max 0.002
_refine_ls_shift/su_mean 0.000
_refine_ls_structure_factor_coef Fsqd
_refine_ls_weighting_details 'calc w=1/[\s^2^(Fo^2^)+(0.0429P)^2^+1.6711P] where P=(Fo^2^+2Fc^2^)/3'
_refine_ls_weighting_scheme calc
_refine_ls_wR_factor_gt 0.0890
_refine_ls_wR_factor_ref 0.0986
_reflns_number_gt 11755
_reflns_number_total 15420
_reflns_threshold_expression >2sigma(I)
_cod_data_source_file c0dt00005a.txt
_cod_data_source_block mht018_0m
_cod_depositor_comments
;
The following automatic conversions were performed:

'_symmetry_cell_setting' value 'Triclinic' changed to 'triclinic'
according to /home/saulius/struct/CIF-dictionaries/cif_core.dic
dictionary named 'cif_core.dic' version 2.4.2 from 2011-04-26.

Automatic conversion script
Id: cif_fix_values 1891 2012-01-12 08:04:46Z andrius 
;
_cod_original_sg_symbol_H-M P-1
_cod_database_code 7025800

loop_
_symmetry_equiv_pos_as_xyz
'x, y, z'
'-x, -y, -z'

loop_
_atom_site_label
_atom_site_type_symbol
_atom_site_fract_x
_atom_site_fract_y
_atom_site_fract_z
_atom_site_U_iso_or_equiv
_atom_site_adp_type
_atom_site_occupancy
_atom_site_symmetry_multiplicity
_atom_site_calc_flag
_atom_site_refinement_flags
_atom_site_disorder_assembly
_atom_site_disorder_group
Al1 Al 1.02006(4) 0.79347(3) 0.04967(3) 0.02557(13) Uani 1 1 d . A 1
Al2 Al 1.05922(4) 0.67796(3) 0.12517(3) 0.02762(14) Uani 1 1 d . A 1
N1 N 1.08775(11) 0.69049(9) 0.03640(8) 0.0242(3) Uani 1 1 d . A 1
N2 N 0.93146(12) 0.72352(9) 0.08995(8) 0.0263(4) Uani 1 1 d . A 1
N3 N 0.95214(12) 0.80142(9) -0.03027(8) 0.0299(4) Uani 1 1 d . A 1
S1 S 1.22658(4) 0.60194(4) -0.11850(3) 0.04660(16) Uani 1 1 d . A 1
S2 S 0.62344(5) 0.71982(5) 0.08899(3) 0.05638(19) Uani 1 1 d . A 1
S3 S 0.82801(4) 0.93876(4) 0.03065(3) 0.03951(14) Uani 1 1 d . A 1
C1 C 1.01852(15) 0.62803(11) -0.01984(9) 0.0267(4) Uani 1 1 d . A 1
H1 H 1.0597 0.5825 -0.0344 0.032 Uiso 1 1 calc R A 1
C2 C 0.97396(15) 0.66068(12) -0.08178(10) 0.0293(4) Uani 1 1 d . A 1
H2A H 0.9390 0.6142 -0.1176 0.035 Uiso 1 1 calc R A 1
H2B H 1.0317 0.6871 -0.0984 0.035 Uiso 1 1 calc R A 1
C3 C 0.89618(15) 0.72250(12) -0.06760(10) 0.0308(5) Uani 1 1 d . A 1
H3 H 0.8581 0.7306 -0.1114 0.037 Uiso 1 1 calc R A 1
C4 C 0.81604(15) 0.69395(12) -0.02773(10) 0.0319(5) Uani 1 1 d . A 1
H4A H 0.7783 0.7405 -0.0121 0.038 Uiso 1 1 calc R A 1
H4B H 0.7648 0.6508 -0.0580 0.038 Uiso 1 1 calc R A 1
C5 C 0.86391(15) 0.66055(12) 0.03304(10) 0.0290(4) Uani 1 1 d . A 1
H5 H 0.8061 0.6353 0.0512 0.035 Uiso 1 1 calc R A 1
C6 C 0.92733(15) 0.59298(11) 0.00731(10) 0.0279(4) Uani 1 1 d . A 1
H6A H 0.9536 0.5658 0.0442 0.033 Uiso 1 1 calc R A 1
H6B H 0.8824 0.5514 -0.0286 0.033 Uiso 1 1 calc R A 1
C7 C 1.09438(16) 0.89572(12) 0.10382(11) 0.0368(5) Uani 1 1 d . A 1
H12A H 1.0801 0.9404 0.0805 0.055 Uiso 1 1 calc R A 1
H12B H 1.1691 0.8914 0.1112 0.055 Uiso 1 1 calc R A 1
H12C H 1.0714 0.9069 0.1471 0.055 Uiso 1 1 calc R A 1
C8 C 1.15493(17) 0.75987(13) 0.19389(11) 0.0407(5) Uani 1 1 d . A 1
H30A H 1.2027 0.7893 0.1724 0.061 Uiso 1 1 calc R A 1
H30B H 1.1947 0.7324 0.2257 0.061 Uiso 1 1 calc R A 1
H30C H 1.1150 0.7986 0.2178 0.061 Uiso 1 1 calc R A 1
C9 C 1.05257(18) 0.57333(13) 0.15518(11) 0.0409(5) Uani 1 1 d . A 1
H31A H 0.9801 0.5491 0.1473 0.061 Uiso 1 1 calc R A 1
H31B H 1.0816 0.5829 0.2031 0.061 Uiso 1 1 calc R A 1
H31C H 1.0927 0.5359 0.1301 0.061 Uiso 1 1 calc R A 1
C10 C 1.19461(15) 0.70274(12) 0.02226(10) 0.0303(5) Uani 1 1 d . A 1
H9A H 1.2345 0.7485 0.0569 0.036 Uiso 1 1 calc R A 1
H9B H 1.1903 0.7193 -0.0215 0.036 Uiso 1 1 calc R A 1
C11 C 1.25411(14) 0.62932(12) 0.02051(10) 0.0305(5) Uani 1 1 d . A 1
C12 C 1.27419(15) 0.58162(13) -0.03828(11) 0.0344(5) Uani 1 1 d . A 1
C13 C 1.33124(17) 0.51561(14) -0.03529(13) 0.0428(6) Uani 1 1 d . A 1
H17 H 1.3438 0.4833 -0.0756 0.051 Uiso 1 1 calc R A 1
C14 C 1.36974(17) 0.49638(14) 0.02510(13) 0.0463(6) Uani 1 1 d . A 1
H18 H 1.4093 0.4516 0.0266 0.056 Uiso 1 1 calc R A 1
C15 C 1.35033(18) 0.54265(15) 0.08326(13) 0.0470(6) Uani 1 1 d . A 1
H45 H 1.3761 0.5296 0.1252 0.056 Uiso 1 1 calc R A 1
C16 C 1.29341(16) 0.60797(14) 0.08081(11) 0.0403(5) Uani 1 1 d . A 1
H15 H 1.2807 0.6393 0.1214 0.048 Uiso 1 1 calc R A 1
C17 C 1.34204(18) 0.62638(14) -0.14794(12) 0.0416(5) Uani 1 1 d . A 1
C18 C 1.3336(2) 0.61804(17) -0.21688(13) 0.0580(7) Uani 1 1 d . A 1
H21 H 1.2691 0.5976 -0.2458 0.070 Uiso 1 1 calc R A 1
C19 C 1.4191(3) 0.6396(2) -0.24295(16) 0.0759(9) Uani 1 1 d . A 1
H49 H 1.4132 0.6343 -0.2900 0.091 Uiso 1 1 calc R A 1
C20 C 1.5123(3) 0.6685(2) -0.20221(18) 0.0769(10) Uani 1 1 d . A 1
H50 H 1.5708 0.6829 -0.2209 0.092 Uiso 1 1 calc R A 1
C21 C 1.5216(2) 0.67697(17) -0.13397(16) 0.0646(8) Uani 1 1 d . A 1
H37 H 1.5865 0.6973 -0.1056 0.077 Uiso 1 1 calc R A 1
C22 C 1.43582(18) 0.65571(15) -0.10652(13) 0.0484(6) Uani 1 1 d . A 1
H20 H 1.4421 0.6614 -0.0594 0.058 Uiso 1 1 calc R A 1
C23 C 0.86693(16) 0.76807(12) 0.13457(10) 0.0318(5) Uani 1 1 d . A 1
H8A H 0.8153 0.7937 0.1072 0.038 Uiso 1 1 calc R A 1
H8B H 0.9123 0.8124 0.1677 0.038 Uiso 1 1 calc R A 1
C24 C 0.81050(16) 0.71441(12) 0.17154(10) 0.0332(5) Uani 1 1 d . A 1
C25 C 0.70354(17) 0.69090(14) 0.15675(11) 0.0405(5) Uani 1 1 d . A 1
C26 C 0.6581(2) 0.64132(16) 0.19343(13) 0.0550(7) Uani 1 1 d . A 1
H42 H 0.5852 0.6258 0.1829 0.066 Uiso 1 1 calc R A 1
C27 C 0.7161(2) 0.61449(16) 0.24434(14) 0.0630(8) Uani 1 1 d . A 1
H43 H 0.6839 0.5805 0.2689 0.076 Uiso 1 1 calc R A 1
C28 C 0.8221(2) 0.63714(17) 0.25992(14) 0.0608(8) Uani 1 1 d . A 1
H32 H 0.8633 0.6186 0.2951 0.073 Uiso 1 1 calc R A 1
C29 C 0.86754(19) 0.68671(15) 0.22409(12) 0.0472(6) Uani 1 1 d . A 1
H33 H 0.9403 0.7026 0.2356 0.057 Uiso 1 1 calc R A 1
C30 C 0.54896(16) 0.79049(14) 0.12927(11) 0.0392(5) Uani 1 1 d . A 1
C31 C 0.5702(2) 0.82581(16) 0.19624(12) 0.0545(7) Uani 1 1 d . A 1
H47 H 0.6277 0.8120 0.2245 0.065 Uiso 1 1 calc R A 1
C32 C 0.5082(2) 0.88135(17) 0.22255(13) 0.0648(8) Uani 1 1 d . A 1
H48 H 0.5230 0.9049 0.2691 0.078 Uiso 1 1 calc R A 1
C33 C 0.4261(2) 0.90309(16) 0.18281(15) 0.0575(7) Uani 1 1 d . A 1
H41 H 0.3834 0.9409 0.2015 0.069 Uiso 1 1 calc R A 1
C34 C 0.40605(19) 0.86961(16) 0.11542(15) 0.0561(7) Uani 1 1 d . A 1
H40 H 0.3501 0.8854 0.0871 0.067 Uiso 1 1 calc R A 1
C35 C 0.46639(18) 0.81346(15) 0.08864(13) 0.0514(6) Uani 1 1 d . A 1
H39 H 0.4515 0.7902 0.0420 0.062 Uiso 1 1 calc R A 1
C36 C 0.95765(15) 0.86532(12) -0.06868(10) 0.0309(5) Uani 1 1 d . A 1
H7A H 0.9966 0.8484 -0.1052 0.037 Uiso 1 1 calc R A 1
H7B H 0.9958 0.9160 -0.0392 0.037 Uiso 1 1 calc R A 1
C37 C 0.85097(15) 0.88249(12) -0.09839(10) 0.0306(5) Uani 1 1 d . A 1
C38 C 0.78231(15) 0.91336(12) -0.05749(10) 0.0316(5) Uani 1 1 d . A 1
C39 C 0.68198(17) 0.92241(14) -0.08602(12) 0.0423(5) Uani 1 1 d . A 1
H38 H 0.6351 0.9429 -0.0583 0.051 Uiso 1 1 calc R A 1
C40 C 0.65016(19) 0.90177(16) -0.15433(12) 0.0511(6) Uani 1 1 d . A 1
H46 H 0.5809 0.9073 -0.1733 0.061 Uiso 1 1 calc R A 1
C41 C 0.71685(19) 0.87330(16) -0.19552(12) 0.0511(6) Uani 1 1 d . A 1
H23 H 0.6949 0.8603 -0.2428 0.061 Uiso 1 1 calc R A 1
C42 C 0.81670(18) 0.86377(14) -0.16709(11) 0.0410(5) Uani 1 1 d . A 1
H22 H 0.8631 0.8438 -0.1954 0.049 Uiso 1 1 calc R A 1
C43 C 0.74249(16) 1.01004(13) 0.05756(10) 0.0338(5) Uani 1 1 d . A 1
C44 C 0.66545(19) 0.98567(15) 0.08975(14) 0.0546(7) Uani 1 1 d . A 1
H26 H 0.6575 0.9311 0.0964 0.066 Uiso 1 1 calc R A 1
C45 C 0.5997(2) 1.04013(16) 0.11242(15) 0.0616(8) Uani 1 1 d . A 1
H27 H 0.5460 1.0226 0.1340 0.074 Uiso 1 1 calc R A 1
C46 C 0.61108(17) 1.11938(14) 0.10418(12) 0.0455(6) Uani 1 1 d . A 1
H28 H 0.5657 1.1568 0.1201 0.055 Uiso 1 1 calc R A 1
C47 C 0.68846(17) 1.14411(14) 0.07282(11) 0.0391(5) Uani 1 1 d . A 1
H44 H 0.6968 1.1989 0.0670 0.047 Uiso 1 1 calc R A 1
C48 C 0.75432(16) 1.09004(13) 0.04965(11) 0.0362(5) Uani 1 1 d . A 1
H29 H 0.8080 1.1078 0.0282 0.043 Uiso 1 1 calc R A 1
Al11 Al 0.30254(4) 0.38926(4) 0.43574(3) 0.02948(14) Uani 1 1 d . B 2
Al12 Al 0.13627(5) 0.43274(4) 0.35632(3) 0.03175(15) Uani 1 1 d . B 2
N11 N 0.22533(12) 0.48493(10) 0.44442(8) 0.0295(4) Uani 1 1 d . B 2
N12 N 0.15983(12) 0.33617(10) 0.39647(8) 0.0293(4) Uani 1 1 d . B 2
N13 N 0.33841(12) 0.36729(10) 0.51755(8) 0.0322(4) Uani 1 1 d . B 2
S11 S 0.23925(7) 0.68930(4) 0.58182(4) 0.0692(2) Uani 1 1 d . B 2
S12 S 0.02672(5) 0.11330(4) 0.40163(3) 0.04450(15) Uani 1 1 d . B 2
S13 S 0.49530(5) 0.16097(4) 0.59222(3) 0.05474(18) Uani 1 1 d . B 2
C101 C 0.16374(15) 0.48204(12) 0.50044(10) 0.0311(5) Uani 1 1 d . B 2
H103 H 0.1396 0.5369 0.5132 0.037 Uiso 1 1 calc R B 2
C102 C 0.06833(15) 0.41886(12) 0.47632(10) 0.0317(5) Uani 1 1 d . B 2
H10A H 0.0287 0.4182 0.5131 0.038 Uiso 1 1 calc R B 2
H10B H 0.0228 0.4340 0.4386 0.038 Uiso 1 1 calc R B 2
C103 C 0.09997(15) 0.33426(12) 0.45370(10) 0.0315(5) Uani 1 1 d . B 2
H101 H 0.0355 0.2951 0.4362 0.038 Uiso 1 1 calc R B 2
C104 C 0.15892(15) 0.30942(13) 0.51566(10) 0.0333(5) Uani 1 1 d . B 2
H10E H 0.1851 0.2563 0.5016 0.040 Uiso 1 1 calc R B 2
H10F H 0.1102 0.3017 0.5463 0.040 Uiso 1 1 calc R B 2
C105 C 0.25086(15) 0.37260(13) 0.55381(10) 0.0331(5) Uani 1 1 d . B 2
H105 H 0.2736 0.3598 0.5989 0.040 Uiso 1 1 calc R B 2
C106 C 0.22422(16) 0.46111(13) 0.56374(10) 0.0338(5) Uani 1 1 d . B 2
H10C H 0.1826 0.4704 0.5997 0.041 Uiso 1 1 calc R B 2
H10D H 0.2894 0.4987 0.5787 0.041 Uiso 1 1 calc R B 2
C107 C 0.41299(17) 0.37801(15) 0.38335(11) 0.0438(6) Uani 1 1 d . B 2
H12D H 0.4804 0.3887 0.4136 0.066 Uiso 1 1 calc R B 2
H12E H 0.4091 0.4173 0.3537 0.066 Uiso 1 1 calc R B 2
H12F H 0.4050 0.3224 0.3564 0.066 Uiso 1 1 calc R B 2
C108 C 0.21338(17) 0.42847(15) 0.28185(11) 0.0428(5) Uani 1 1 d . B 2
H13A H 0.2736 0.4703 0.2950 0.064 Uiso 1 1 calc R B 2
H13B H 0.1680 0.4386 0.2424 0.064 Uiso 1 1 calc R B 2
H13C H 0.2369 0.3744 0.2711 0.064 Uiso 1 1 calc R B 2
C109 C -0.00236(17) 0.46610(16) 0.33028(12) 0.0475(6) Uani 1 1 d . B 2
H12G H -0.0101 0.4760 0.2846 0.071 Uiso 1 1 calc R B 2
H12H H -0.0103 0.5163 0.3612 0.071 Uiso 1 1 calc R B 2
H12I H -0.0557 0.4226 0.3320 0.071 Uiso 1 1 calc R B 2
C110 C 0.28775(16) 0.56630(12) 0.45541(11) 0.0360(5) Uani 1 1 d . B 2
H10K H 0.3385 0.5625 0.4248 0.043 Uiso 1 1 calc R B 2
H10L H 0.3274 0.5796 0.5018 0.043 Uiso 1 1 calc R B 2
C111 C 0.22422(16) 0.63532(13) 0.44446(11) 0.0362(5) Uani 1 1 d . B 2
C112 C 0.19831(18) 0.69192(14) 0.49606(12) 0.0456(6) Uani 1 1 d . B 2
C113 C 0.1387(2) 0.75306(16) 0.48160(18) 0.0656(8) Uani 1 1 d . B 2
H138 H 0.1202 0.7906 0.5171 0.079 Uiso 1 1 calc R B 2
C114 C 0.1060(2) 0.75985(19) 0.4168(2) 0.0786(10) Uani 1 1 d . B 2
H148 H 0.0663 0.8025 0.4074 0.094 Uiso 1 1 calc R B 2
C115 C 0.1310(2) 0.70496(19) 0.36548(17) 0.0708(8) Uani 1 1 d . B 2
H141 H 0.1080 0.7092 0.3204 0.085 Uiso 1 1 calc R B 2
C116 C 0.1895(2) 0.64353(15) 0.37924(13) 0.0521(6) Uani 1 1 d . B 2
H115 H 0.2064 0.6059 0.3432 0.063 Uiso 1 1 calc R B 2
C117 C 0.34020(19) 0.77069(14) 0.60754(12) 0.0466(6) Uani 1 1 d . B 2
C118 C 0.4020(2) 0.79663(15) 0.56573(13) 0.0553(7) Uani 1 1 d . B 2
H118 H 0.3885 0.7720 0.5194 0.066 Uiso 1 1 calc R B 2
C119 C 0.4826(2) 0.85767(17) 0.59059(15) 0.0614(7) Uani 1 1 d . B 2
H139 H 0.5256 0.8739 0.5616 0.074 Uiso 1 1 calc R B 2
C120 C 0.5016(2) 0.8954(2) 0.65700(17) 0.0829(10) Uani 1 1 d . B 2
H146 H 0.5583 0.9369 0.6743 0.099 Uiso 1 1 calc R B 2
C121 C 0.4381(3) 0.8725(3) 0.69802(16) 0.0968(12) Uani 1 1 d . B 2
H147 H 0.4485 0.9004 0.7435 0.116 Uiso 1 1 calc R B 2
C122 C 0.3591(2) 0.8092(2) 0.67417(13) 0.0697(8) Uani 1 1 d . B 2
H136 H 0.3176 0.7922 0.7037 0.084 Uiso 1 1 calc R B 2
C123 C 0.15390(15) 0.25339(12) 0.35399(10) 0.0338(5) Uani 1 1 d . B 2
H10I H 0.1780 0.2154 0.3829 0.041 Uiso 1 1 calc R B 2
H10J H 0.2019 0.2554 0.3219 0.041 Uiso 1 1 calc R B 2
C124 C 0.04616(16) 0.21965(12) 0.31505(10) 0.0326(5) Uani 1 1 d . B 2
C125 C -0.01377(16) 0.15536(13) 0.33014(11) 0.0384(5) Uani 1 1 d . B 2
C126 C -0.11020(18) 0.12492(16) 0.29079(13) 0.0520(6) Uani 1 1 d . B 2
H122 H -0.1503 0.0809 0.3012 0.062 Uiso 1 1 calc R B 2
C127 C -0.14815(19) 0.15778(18) 0.23711(13) 0.0570(7) Uani 1 1 d . B 2
H121 H -0.2136 0.1359 0.2101 0.068 Uiso 1 1 calc R B 2
C128 C -0.09141(19) 0.22238(16) 0.22247(12) 0.0497(6) Uani 1 1 d . B 2
H133 H -0.1185 0.2464 0.1862 0.060 Uiso 1 1 calc R B 2
C129 C 0.00531(17) 0.25217(14) 0.26084(11) 0.0404(5) Uani 1 1 d . B 2
H120 H 0.0448 0.2960 0.2498 0.048 Uiso 1 1 calc R B 2
C130 C 0.11973(18) 0.04923(13) 0.37622(11) 0.0422(5) Uani 1 1 d . B 2
C131 C 0.13294(19) 0.02546(14) 0.31079(12) 0.0482(6) Uani 1 1 d . B 2
H125 H 0.0912 0.0444 0.2761 0.058 Uiso 1 1 calc R B 2
C132 C 0.2066(2) -0.02578(16) 0.29560(14) 0.0580(7) Uani 1 1 d . B 2
H134 H 0.2158 -0.0411 0.2505 0.070 Uiso 1 1 calc R B 2
C133 C 0.2661(2) -0.05455(18) 0.34407(16) 0.0714(8) Uani 1 1 d . B 2
H142 H 0.3158 -0.0904 0.3330 0.086 Uiso 1 1 calc R B 2
C134 C 0.2536(3) -0.0313(2) 0.40887(17) 0.0956(12) Uani 1 1 d . B 2
H144 H 0.2950 -0.0513 0.4431 0.115 Uiso 1 1 calc R B 2
C135 C 0.1813(3) 0.0211(2) 0.42549(15) 0.0774(9) Uani 1 1 d . B 2
H143 H 0.1742 0.0376 0.4709 0.093 Uiso 1 1 calc R B 2
C136 C 0.40305(16) 0.30499(14) 0.53296(10) 0.0369(5) Uani 1 1 d . B 2
H10G H 0.4492 0.2955 0.4996 0.044 Uiso 1 1 calc R B 2
H10H H 0.3579 0.2533 0.5284 0.044 Uiso 1 1 calc R B 2
C137 C 0.46961(15) 0.32587(13) 0.60273(10) 0.0347(5) Uani 1 1 d . B 2
C138 C 0.51502(17) 0.26589(14) 0.63280(11) 0.0411(5) Uani 1 1 d . B 2
C139 C 0.57829(19) 0.28745(17) 0.69534(13) 0.0530(7) Uani 1 1 d . B 2
H113 H 0.6100 0.2466 0.7149 0.064 Uiso 1 1 calc R B 2
C140 C 0.5955(2) 0.36718(18) 0.72927(13) 0.0564(7) Uani 1 1 d . B 2
H112 H 0.6399 0.3817 0.7718 0.068 Uiso 1 1 calc R B 2
C141 C 0.54848(17) 0.42618(16) 0.70161(12) 0.0474(6) Uani 1 1 d . B 2
H111 H 0.5583 0.4812 0.7258 0.057 Uiso 1 1 calc R B 2
C142 C 0.48711(16) 0.40568(14) 0.63895(11) 0.0383(5) Uani 1 1 d . B 2
H110 H 0.4560 0.4472 0.6201 0.046 Uiso 1 1 calc R B 2
C143 C 0.3716(2) 0.12740(14) 0.60738(11) 0.0471(6) Uani 1 1 d . B 2
C144 C 0.3044(2) 0.17857(15) 0.63300(12) 0.0504(6) Uani 1 1 d . B 2
H129 H 0.3241 0.2359 0.6446 0.061 Uiso 1 1 calc R B 2
C145 C 0.2083(2) 0.14663(18) 0.64199(14) 0.0635(7) Uani 1 1 d . B 2
H137 H 0.1624 0.1825 0.6595 0.076 Uiso 1 1 calc R B 2
C146 C 0.1787(3) 0.0645(2) 0.62600(16) 0.0798(10) Uani 1 1 d . B 2
H145 H 0.1125 0.0431 0.6321 0.096 Uiso 1 1 calc R B 2
C147 C 0.2447(3) 0.01321(19) 0.60123(16) 0.0804(10) Uani 1 1 d . B 2
H140 H 0.2242 -0.0441 0.5904 0.097 Uiso 1 1 calc R B 2
C148 C 0.3412(3) 0.04298(16) 0.59155(13) 0.0667(8) Uani 1 1 d . B 2
H135 H 0.3865 0.0064 0.5743 0.080 Uiso 1 1 calc R B 2

loop_
_atom_site_aniso_label
_atom_site_aniso_U_11
_atom_site_aniso_U_22
_atom_site_aniso_U_33
_atom_site_aniso_U_23
_atom_site_aniso_U_13
_atom_site_aniso_U_12
Al1 0.0261(3) 0.0210(3) 0.0300(3) 0.0056(2) 0.0048(2) 0.0049(2)
Al2 0.0304(3) 0.0250(3) 0.0286(3) 0.0074(3) 0.0052(3) 0.0062(2)
N1 0.0224(8) 0.0219(8) 0.0284(9) 0.0047(7) 0.0045(7) 0.0041(6)
N2 0.0266(8) 0.0236(9) 0.0288(9) 0.0037(7) 0.0066(7) 0.0037(7)
N3 0.0343(9) 0.0201(9) 0.0348(10) 0.0075(7) 0.0012(8) 0.0062(7)
S1 0.0367(3) 0.0654(4) 0.0390(3) 0.0082(3) 0.0114(3) 0.0104(3)
S2 0.0359(3) 0.0903(5) 0.0399(4) -0.0012(3) 0.0097(3) 0.0185(3)
S3 0.0403(3) 0.0440(3) 0.0366(3) 0.0076(3) 0.0075(2) 0.0195(3)
C1 0.0309(10) 0.0200(10) 0.0290(11) 0.0027(8) 0.0070(8) 0.0047(8)
C2 0.0324(11) 0.0262(11) 0.0285(11) 0.0042(9) 0.0045(9) 0.0037(9)
C3 0.0337(11) 0.0268(11) 0.0307(11) 0.0063(9) -0.0006(9) 0.0076(9)
C4 0.0252(10) 0.0283(11) 0.0395(12) 0.0034(9) 0.0012(9) 0.0046(8)
C5 0.0251(10) 0.0266(11) 0.0339(11) 0.0039(9) 0.0055(9) -0.0006(8)
C6 0.0300(10) 0.0216(10) 0.0301(11) 0.0047(8) 0.0022(8) 0.0008(8)
C7 0.0384(12) 0.0289(12) 0.0413(13) 0.0066(10) 0.0029(10) 0.0039(9)
C8 0.0425(13) 0.0401(13) 0.0369(13) 0.0081(10) -0.0004(10) 0.0039(10)
C9 0.0564(14) 0.0324(12) 0.0365(13) 0.0123(10) 0.0075(11) 0.0095(11)
C10 0.0283(11) 0.0274(11) 0.0367(12) 0.0074(9) 0.0091(9) 0.0041(8)
C11 0.0229(10) 0.0301(11) 0.0400(12) 0.0080(9) 0.0097(9) 0.0029(8)
C12 0.0275(11) 0.0347(12) 0.0428(13) 0.0069(10) 0.0128(9) 0.0036(9)
C13 0.0372(12) 0.0366(13) 0.0571(16) 0.0032(11) 0.0211(11) 0.0085(10)
C14 0.0361(13) 0.0363(13) 0.0731(18) 0.0165(12) 0.0178(12) 0.0146(10)
C15 0.0413(13) 0.0523(15) 0.0532(15) 0.0205(12) 0.0087(11) 0.0170(11)
C16 0.0379(12) 0.0464(14) 0.0397(13) 0.0098(11) 0.0102(10) 0.0153(10)
C17 0.0467(14) 0.0375(13) 0.0472(14) 0.0103(11) 0.0209(11) 0.0160(11)
C18 0.0688(18) 0.0650(18) 0.0471(16) 0.0153(13) 0.0213(14) 0.0174(14)
C19 0.096(3) 0.091(2) 0.063(2) 0.0336(18) 0.0472(19) 0.027(2)
C20 0.077(2) 0.084(2) 0.097(3) 0.044(2) 0.056(2) 0.0263(18)
C21 0.0482(16) 0.0646(19) 0.091(2) 0.0282(16) 0.0242(15) 0.0136(13)
C22 0.0465(14) 0.0488(15) 0.0565(16) 0.0147(12) 0.0200(12) 0.0126(12)
C23 0.0327(11) 0.0308(11) 0.0336(12) 0.0051(9) 0.0101(9) 0.0084(9)
C24 0.0367(12) 0.0317(12) 0.0349(12) 0.0047(9) 0.0149(9) 0.0127(9)
C25 0.0375(12) 0.0449(13) 0.0409(13) 0.0021(11) 0.0186(10) 0.0078(10)
C26 0.0546(16) 0.0543(16) 0.0576(17) -0.0004(13) 0.0331(14) -0.0026(13)
C27 0.093(2) 0.0471(16) 0.0658(19) 0.0186(14) 0.0530(18) 0.0137(15)
C28 0.079(2) 0.0672(18) 0.0580(17) 0.0331(15) 0.0376(15) 0.0387(16)
C29 0.0458(14) 0.0595(16) 0.0463(14) 0.0196(12) 0.0194(11) 0.0228(12)
C30 0.0300(11) 0.0468(14) 0.0422(13) 0.0098(11) 0.0122(10) -0.0004(10)
C31 0.0654(17) 0.0648(17) 0.0393(14) 0.0158(13) 0.0114(12) 0.0270(14)
C32 0.102(2) 0.0609(18) 0.0416(15) 0.0161(13) 0.0252(15) 0.0326(17)
C33 0.0647(17) 0.0497(16) 0.071(2) 0.0229(14) 0.0301(15) 0.0191(13)
C34 0.0387(14) 0.0504(16) 0.074(2) 0.0091(14) 0.0017(13) 0.0034(12)
C35 0.0379(13) 0.0534(16) 0.0536(16) -0.0017(12) -0.0015(12) 0.0003(12)
C36 0.0310(11) 0.0308(11) 0.0355(12) 0.0117(9) 0.0107(9) 0.0101(9)
C37 0.0343(11) 0.0228(10) 0.0387(12) 0.0123(9) 0.0092(9) 0.0071(9)
C38 0.0333(11) 0.0262(11) 0.0381(12) 0.0112(9) 0.0066(9) 0.0087(9)
C39 0.0342(12) 0.0451(14) 0.0479(14) 0.0065(11) 0.0068(11) 0.0145(10)
C40 0.0400(14) 0.0601(16) 0.0499(15) 0.0067(12) -0.0039(12) 0.0213(12)
C41 0.0531(15) 0.0608(17) 0.0398(14) 0.0114(12) -0.0001(12) 0.0235(13)
C42 0.0484(14) 0.0426(13) 0.0385(13) 0.0151(11) 0.0119(11) 0.0188(11)
C43 0.0324(11) 0.0340(12) 0.0362(12) 0.0056(10) 0.0093(9) 0.0087(9)
C44 0.0589(16) 0.0338(13) 0.082(2) 0.0180(13) 0.0356(14) 0.0073(12)
C45 0.0555(16) 0.0510(16) 0.094(2) 0.0212(15) 0.0494(16) 0.0115(13)
C46 0.0403(13) 0.0425(14) 0.0581(16) 0.0082(12) 0.0200(12) 0.0143(11)
C47 0.0414(13) 0.0345(12) 0.0450(14) 0.0123(10) 0.0106(11) 0.0097(10)
C48 0.0351(12) 0.0398(13) 0.0387(12) 0.0129(10) 0.0133(10) 0.0097(10)
Al11 0.0267(3) 0.0353(4) 0.0302(3) 0.0106(3) 0.0095(3) 0.0082(3)
Al12 0.0314(3) 0.0348(4) 0.0315(3) 0.0100(3) 0.0069(3) 0.0079(3)
N11 0.0285(9) 0.0306(9) 0.0317(9) 0.0084(7) 0.0092(7) 0.0052(7)
N12 0.0301(9) 0.0304(9) 0.0296(9) 0.0070(7) 0.0097(7) 0.0063(7)
N13 0.0282(9) 0.0412(10) 0.0308(9) 0.0111(8) 0.0081(7) 0.0105(8)
S11 0.1083(6) 0.0503(4) 0.0463(4) -0.0003(3) 0.0301(4) -0.0154(4)
S12 0.0515(4) 0.0434(3) 0.0414(3) 0.0137(3) 0.0115(3) 0.0038(3)
S13 0.0592(4) 0.0523(4) 0.0575(4) 0.0153(3) 0.0086(3) 0.0286(3)
C101 0.0296(11) 0.0325(11) 0.0327(11) 0.0034(9) 0.0122(9) 0.0074(9)
C102 0.0278(11) 0.0381(12) 0.0325(11) 0.0091(9) 0.0111(9) 0.0067(9)
C103 0.0287(11) 0.0346(12) 0.0339(12) 0.0096(9) 0.0107(9) 0.0034(9)
C104 0.0348(11) 0.0355(12) 0.0345(12) 0.0124(10) 0.0130(9) 0.0066(9)
C105 0.0344(11) 0.0417(13) 0.0275(11) 0.0120(9) 0.0100(9) 0.0099(10)
C106 0.0328(11) 0.0396(12) 0.0301(11) 0.0049(9) 0.0113(9) 0.0056(9)
C107 0.0381(12) 0.0579(15) 0.0442(14) 0.0198(12) 0.0179(11) 0.0145(11)
C108 0.0428(13) 0.0518(15) 0.0371(13) 0.0148(11) 0.0098(10) 0.0066(11)
C109 0.0426(13) 0.0614(16) 0.0437(14) 0.0184(12) 0.0073(11) 0.0188(12)
C110 0.0342(12) 0.0349(12) 0.0399(13) 0.0076(10) 0.0099(10) 0.0035(9)
C111 0.0364(12) 0.0319(12) 0.0397(13) 0.0084(10) 0.0068(10) -0.0021(9)
C112 0.0492(14) 0.0330(13) 0.0556(15) 0.0058(11) 0.0191(12) -0.0018(11)
C113 0.0648(18) 0.0386(15) 0.102(3) 0.0135(16) 0.0376(18) 0.0110(13)
C114 0.0632(19) 0.0513(19) 0.131(3) 0.040(2) 0.015(2) 0.0187(15)
C115 0.074(2) 0.0620(19) 0.077(2) 0.0363(17) -0.0075(17) 0.0053(16)
C116 0.0639(17) 0.0436(15) 0.0489(15) 0.0146(12) 0.0070(13) 0.0012(12)
C117 0.0530(15) 0.0427(14) 0.0462(15) 0.0058(11) 0.0142(12) 0.0157(11)
C118 0.0685(18) 0.0431(15) 0.0534(16) -0.0016(12) 0.0203(14) 0.0093(13)
C119 0.0538(16) 0.0596(18) 0.071(2) 0.0114(15) 0.0126(14) 0.0081(14)
C120 0.0544(19) 0.108(3) 0.072(2) 0.014(2) -0.0156(17) -0.0097(18)
C121 0.084(2) 0.138(3) 0.0468(19) 0.002(2) -0.0169(18) -0.016(2)
C122 0.0652(19) 0.100(2) 0.0388(16) 0.0124(15) 0.0014(14) 0.0019(17)
C123 0.0342(11) 0.0338(12) 0.0350(12) 0.0065(9) 0.0092(9) 0.0087(9)
C124 0.0364(12) 0.0310(11) 0.0299(11) 0.0013(9) 0.0081(9) 0.0091(9)
C125 0.0366(12) 0.0389(13) 0.0392(13) 0.0069(10) 0.0065(10) 0.0049(10)
C126 0.0426(14) 0.0563(16) 0.0543(16) 0.0127(13) 0.0049(12) -0.0059(12)
C127 0.0403(14) 0.077(2) 0.0490(16) 0.0124(14) -0.0012(12) -0.0004(13)
C128 0.0473(14) 0.0643(17) 0.0385(14) 0.0132(12) 0.0032(11) 0.0158(13)
C129 0.0441(13) 0.0404(13) 0.0382(13) 0.0079(10) 0.0108(11) 0.0081(10)
C130 0.0489(14) 0.0340(12) 0.0414(14) 0.0101(10) 0.0007(11) 0.0006(10)
C131 0.0580(15) 0.0426(14) 0.0406(14) 0.0057(11) 0.0002(12) 0.0111(12)
C132 0.0669(18) 0.0474(16) 0.0538(16) -0.0014(13) 0.0053(14) 0.0116(13)
C133 0.078(2) 0.0621(19) 0.071(2) 0.0068(16) 0.0013(17) 0.0309(16)
C134 0.115(3) 0.111(3) 0.067(2) 0.027(2) -0.002(2) 0.066(2)
C135 0.100(2) 0.092(2) 0.0451(17) 0.0166(16) 0.0059(16) 0.047(2)
C136 0.0364(12) 0.0428(13) 0.0349(12) 0.0117(10) 0.0077(10) 0.0140(10)
C137 0.0280(11) 0.0451(13) 0.0352(12) 0.0152(10) 0.0090(9) 0.0063(10)
C138 0.0348(12) 0.0510(14) 0.0421(13) 0.0181(11) 0.0073(10) 0.0103(10)
C139 0.0457(14) 0.0658(18) 0.0502(16) 0.0247(14) -0.0015(12) 0.0124(13)
C140 0.0486(15) 0.074(2) 0.0415(15) 0.0148(14) -0.0071(12) 0.0011(14)
C141 0.0390(13) 0.0536(15) 0.0456(15) 0.0076(12) 0.0043(11) -0.0051(11)
C142 0.0298(11) 0.0457(14) 0.0422(13) 0.0166(11) 0.0076(10) 0.0003(10)
C143 0.0669(16) 0.0367(14) 0.0362(13) 0.0146(11) -0.0036(12) 0.0077(12)
C144 0.0610(16) 0.0391(14) 0.0525(16) 0.0155(12) 0.0088(13) 0.0020(12)
C145 0.0678(18) 0.0587(18) 0.0653(18) 0.0197(15) 0.0153(15) -0.0072(14)
C146 0.097(3) 0.065(2) 0.074(2) 0.0215(17) 0.0131(19) -0.0239(19)
C147 0.123(3) 0.0426(18) 0.066(2) 0.0150(15) 0.000(2) -0.0235(19)
C148 0.108(3) 0.0411(16) 0.0481(16) 0.0117(13) -0.0017(16) 0.0162(16)

loop_
_atom_type_symbol
_atom_type_description
_atom_type_scat_dispersion_real
_atom_type_scat_dispersion_imag
_atom_type_scat_source
C C 0.0033 0.0016 'International Tables Vol C Tables 4.2.6.8 and 6.1.1.4'
H H 0.0000 0.0000 'International Tables Vol C Tables 4.2.6.8 and 6.1.1.4'
N N 0.0061 0.0033 'International Tables Vol C Tables 4.2.6.8 and 6.1.1.4'
Al Al 0.0645 0.0514 'International Tables Vol C Tables 4.2.6.8 and 6.1.1.4'
S S 0.1246 0.1234 'International Tables Vol C Tables 4.2.6.8 and 6.1.1.4'

loop_
_geom_angle_atom_site_label_1
_geom_angle_atom_site_label_2
_geom_angle_atom_site_label_3
_geom_angle
N3 Al1 C7 114.64(9)
N3 Al1 N2 109.07(7)
C7 Al1 N2 119.71(8)
N3 Al1 N1 107.00(7)
C7 Al1 N1 121.75(8)
N2 Al1 N1 79.45(6)
C9 Al2 C8 108.72(10)
C9 Al2 N1 124.14(8)
C8 Al2 N1 107.92(8)
C9 Al2 N2 121.61(9)
C8 Al2 N2 111.98(8)
N1 Al2 N2 79.59(6)
C10 N1 C1 110.95(14)
C10 N1 Al2 122.90(12)
C1 N1 Al2 111.46(11)
C10 N1 Al1 113.33(11)
C1 N1 Al1 108.37(11)
Al2 N1 Al1 87.04(6)
C23 N2 C5 111.08(14)
C23 N2 Al1 115.07(12)
C5 N2 Al1 107.63(11)
C23 N2 Al2 122.61(12)
C5 N2 Al2 110.26(11)
Al1 N2 Al2 87.50(6)
C36 N3 C3 115.38(16)
C36 N3 Al1 131.90(13)
C3 N3 Al1 111.59(12)
C17 S1 C12 102.73(10)
C30 S2 C25 103.50(10)
C38 S3 C43 101.82(10)
N1 C1 C6 108.75(15)
N1 C1 C2 115.47(15)
C6 C1 C2 107.68(15)
N1 C1 H1 108.2
C6 C1 H1 108.2
C2 C1 H1 108.2
C1 C2 C3 113.01(16)
C1 C2 H2A 109.0
C3 C2 H2A 109.0
C1 C2 H2B 109.0
C3 C2 H2B 109.0
H2A C2 H2B 107.8
N3 C3 C2 109.75(16)
N3 C3 C4 108.93(16)
C2 C3 C4 112.97(16)
N3 C3 H3 108.4
C2 C3 H3 108.4
C4 C3 H3 108.4
C5 C4 C3 113.74(16)
C5 C4 H4A 108.8
C3 C4 H4A 108.8
C5 C4 H4B 108.8
C3 C4 H4B 108.8
H4A C4 H4B 107.7
N2 C5 C6 109.99(15)
N2 C5 C4 115.39(15)
C6 C5 C4 106.97(16)
N2 C5 H5 108.1
C6 C5 H5 108.1
C4 C5 H5 108.1
C1 C6 C5 110.63(15)
C1 C6 H6A 109.5
C5 C6 H6A 109.5
C1 C6 H6B 109.5
C5 C6 H6B 109.5
H6A C6 H6B 108.1
N1 C10 C11 115.40(15)
N1 C10 H9A 108.4
C11 C10 H9A 108.4
N1 C10 H9B 108.4
C11 C10 H9B 108.4
H9A C10 H9B 107.5
C16 C11 C12 117.40(19)
C16 C11 C10 118.63(18)
C12 C11 C10 123.96(19)
C13 C12 C11 120.2(2)
C13 C12 S1 118.16(17)
C11 C12 S1 121.60(16)
C14 C13 C12 121.0(2)
C14 C13 H17 119.5
C12 C13 H17 119.5
C15 C14 C13 119.3(2)
C15 C14 H18 120.3
C13 C14 H18 120.3
C14 C15 C16 120.1(2)
C14 C15 H45 120.0
C16 C15 H45 120.0
C15 C16 C11 121.9(2)
C15 C16 H15 119.0
C11 C16 H15 119.0
C22 C17 C18 119.8(2)
C22 C17 S1 123.65(18)
C18 C17 S1 116.5(2)
C19 C18 C17 119.6(3)
C19 C18 H21 120.2
C17 C18 H21 120.2
C20 C19 C18 120.9(3)
C20 C19 H49 119.5
C18 C19 H49 119.5
C19 C20 C21 120.0(3)
C19 C20 H50 120.0
C21 C20 H50 120.0
C20 C21 C22 120.0(3)
C20 C21 H37 120.0
C22 C21 H37 120.0
C17 C22 C21 119.7(2)
C17 C22 H20 120.1
C21 C22 H20 120.1
N2 C23 C24 113.85(16)
N2 C23 H8A 108.8
C24 C23 H8A 108.8
N2 C23 H8B 108.8
C24 C23 H8B 108.8
H8A C23 H8B 107.7
C29 C24 C25 117.3(2)
C29 C24 C23 118.70(19)
C25 C24 C23 124.03(19)
C26 C25 C24 120.1(2)
C26 C25 S2 118.55(19)
C24 C25 S2 121.25(17)
C27 C26 C25 121.3(2)
C27 C26 H42 119.4
C25 C26 H42 119.4
C26 C27 C28 119.6(2)
C26 C27 H43 120.2
C28 C27 H43 120.2
C29 C28 C27 119.5(3)
C29 C28 H32 120.3
C27 C28 H32 120.3
C28 C29 C24 122.3(2)
C28 C29 H33 118.9
C24 C29 H33 118.9
C31 C30 C35 118.8(2)
C31 C30 S2 124.62(18)
C35 C30 S2 116.48(18)
C30 C31 C32 120.1(2)
C30 C31 H47 119.9
C32 C31 H47 119.9
C33 C32 C31 121.1(3)
C33 C32 H48 119.5
C31 C32 H48 119.5
C32 C33 C34 119.2(2)
C32 C33 H41 120.4
C34 C33 H41 120.4
C33 C34 C35 120.4(2)
C33 C34 H40 119.8
C35 C34 H40 119.8
C34 C35 C30 120.4(2)
C34 C35 H39 119.8
C30 C35 H39 119.8
N3 C36 C37 111.64(16)
N3 C36 H7A 109.3
C37 C36 H7A 109.3
N3 C36 H7B 109.3
C37 C36 H7B 109.3
H7A C36 H7B 108.0
C42 C37 C38 118.30(19)
C42 C37 C36 120.46(18)
C38 C37 C36 121.15(18)
C39 C38 C37 119.83(19)
C39 C38 S3 122.31(16)
C37 C38 S3 117.85(15)
C40 C39 C38 120.2(2)
C40 C39 H38 119.9
C38 C39 H38 119.9
C41 C40 C39 121.0(2)
C41 C40 H46 119.5
C39 C40 H46 119.5
C40 C41 C42 118.8(2)
C40 C41 H23 120.6
C42 C41 H23 120.6
C41 C42 C37 121.8(2)
C41 C42 H22 119.1
C37 C42 H22 119.1
C44 C43 C48 119.1(2)
C44 C43 S3 118.98(17)
C48 C43 S3 121.81(16)
C43 C44 C45 120.2(2)
C43 C44 H26 119.9
C45 C44 H26 119.9
C46 C45 C44 120.7(2)
C46 C45 H27 119.7
C44 C45 H27 119.7
C47 C46 C45 119.3(2)
C47 C46 H28 120.3
C45 C46 H28 120.3
C46 C47 C48 120.5(2)
C46 C47 H44 119.8
C48 C47 H44 119.8
C47 C48 C43 120.20(19)
C47 C48 H29 119.9
C43 C48 H29 119.9
N13 Al11 C107 112.87(9)
N13 Al11 N11 108.09(8)
C107 Al11 N11 122.61(9)
N13 Al11 N12 108.74(8)
C107 Al11 N12 120.33(9)
N11 Al11 N12 79.66(7)
C108 Al12 C109 109.97(10)
C108 Al12 N12 108.46(9)
C109 Al12 N12 123.48(9)
C108 Al12 N11 111.99(9)
C109 Al12 N11 120.69(9)
N12 Al12 N11 78.90(7)
C110 N11 C101 110.52(15)
C110 N11 Al11 116.38(12)
C101 N11 Al11 107.88(12)
C110 N11 Al12 122.12(13)
C101 N11 Al12 109.71(12)
Al11 N11 Al12 87.87(7)
C123 N12 C103 111.03(15)
C123 N12 Al12 121.25(13)
C103 N12 Al12 111.40(12)
C123 N12 Al11 114.89(12)
C103 N12 Al11 107.97(12)
Al12 N12 Al11 87.83(7)
C136 N13 C105 113.10(16)
C136 N13 Al11 124.94(13)
C105 N13 Al11 110.80(12)
C117 S11 C112 102.11(11)
C130 S12 C125 103.40(10)
C143 S13 C138 103.03(11)
N11 C101 C102 110.50(16)
N11 C101 C106 114.86(15)
C102 C101 C106 107.00(16)
N11 C101 H103 108.1
C102 C101 H103 108.1
C106 C101 H103 108.1
C103 C102 C101 110.63(16)
C103 C102 H10A 109.5
C101 C102 H10A 109.5
C103 C102 H10B 109.5
C101 C102 H10B 109.5
H10A C102 H10B 108.1
C102 C103 N12 108.82(15)
C102 C103 C104 107.42(17)
N12 C103 C104 115.60(16)
C102 C103 H101 108.3
N12 C103 H101 108.3
C104 C103 H101 108.3
C103 C104 C105 113.30(16)
C103 C104 H10E 108.9
C105 C104 H10E 108.9
C103 C104 H10F 108.9
C105 C104 H10F 108.9
H10E C104 H10F 107.7
N13 C105 C106 107.95(16)
N13 C105 C104 110.09(16)
C106 C105 C104 113.35(17)
N13 C105 H105 108.4
C106 C105 H105 108.4
C104 C105 H105 108.4
C101 C106 C105 113.62(17)
C101 C106 H10C 108.8
C105 C106 H10C 108.8
C101 C106 H10D 108.8
C105 C106 H10D 108.8
H10C C106 H10D 107.7
Al11 C107 H12D 109.5
Al11 C107 H12E 109.5
H12D C107 H12E 109.5
Al11 C107 H12F 109.5
H12D C107 H12F 109.5
H12E C107 H12F 109.5
Al12 C108 H13A 109.5
Al12 C108 H13B 109.5
H13A C108 H13B 109.5
Al12 C108 H13C 109.5
H13A C108 H13C 109.5
H13B C108 H13C 109.5
Al12 C109 H12G 109.5
Al12 C109 H12H 109.5
H12G C109 H12H 109.5
Al12 C109 H12I 109.5
H12G C109 H12I 109.5
H12H C109 H12I 109.5
N11 C110 C111 114.31(16)
N11 C110 H10K 108.7
C111 C110 H10K 108.7
N11 C110 H10L 108.7
C111 C110 H10L 108.7
H10K C110 H10L 107.6
C116 C111 C112 117.5(2)
C116 C111 C110 118.5(2)
C112 C111 C110 124.0(2)
C113 C112 C111 120.3(2)
C113 C112 S11 117.5(2)
C111 C112 S11 122.17(19)
C114 C113 C112 120.8(3)
C114 C113 H138 119.6
C112 C113 H138 119.6
C115 C114 C113 119.7(3)
C115 C114 H148 120.1
C113 C114 H148 120.1
C114 C115 C116 120.0(3)
C114 C115 H141 120.0
C116 C115 H141 120.0
C115 C116 C111 121.7(3)
C115 C116 H115 119.2
C111 C116 H115 119.2
C122 C117 C118 118.7(3)
C122 C117 S11 117.1(2)
C118 C117 S11 124.3(2)
C119 C118 C117 120.5(3)
C119 C118 H118 119.7
C117 C118 H118 119.7
C120 C119 C118 120.6(3)
C120 C119 H139 119.7
C118 C119 H139 119.7
C121 C120 C119 119.2(3)
C121 C120 H146 120.4
C119 C120 H146 120.4
C120 C121 C122 120.7(3)
C120 C121 H147 119.6
C122 C121 H147 119.6
C117 C122 C121 120.2(3)
C117 C122 H136 119.9
C121 C122 H136 119.9
N12 C123 C124 114.16(16)
N12 C123 H10I 108.7
C124 C123 H10I 108.7
N12 C123 H10J 108.7
C124 C123 H10J 108.7
H10I C123 H10J 107.6
C129 C124 C125 117.8(2)
C129 C124 C123 119.19(19)
C125 C124 C123 122.95(19)
C126 C125 C124 120.2(2)
C126 C125 S12 117.92(18)
C124 C125 S12 121.83(16)
C127 C126 C125 120.7(2)
C127 C126 H122 119.7
C125 C126 H122 119.7
C126 C127 C128 120.0(2)
C126 C127 H121 120.0
C128 C127 H121 120.0
C127 C128 C129 119.6(2)
C127 C128 H133 120.2
C129 C128 H133 120.2
C128 C129 C124 121.7(2)
C128 C129 H120 119.2
C124 C129 H120 119.2
C135 C130 C131 118.7(2)
C135 C130 S12 117.0(2)
C131 C130 S12 124.27(18)
C130 C131 C132 120.2(2)
C130 C131 H125 119.9
C132 C131 H125 119.9
C133 C132 C131 121.1(3)
C133 C132 H134 119.5
C131 C132 H134 119.5
C132 C133 C134 119.2(3)
C132 C133 H142 120.4
C134 C133 H142 120.4
C133 C134 C135 120.8(3)
C133 C134 H144 119.6
C135 C134 H144 119.6
C130 C135 C134 120.0(3)
C130 C135 H143 120.0
C134 C135 H143 120.0
N13 C136 C137 114.30(18)
N13 C136 H10G 108.7
C137 C136 H10G 108.7
N13 C136 H10H 108.7
C137 C136 H10H 108.7
H10G C136 H10H 107.6
C142 C137 C138 117.6(2)
C142 C137 C136 120.56(19)
C138 C137 C136 121.8(2)
C139 C138 C137 120.3(2)
C139 C138 S13 117.92(18)
C137 C138 S13 121.75(17)
C140 C139 C138 120.5(2)
C140 C139 H113 119.7
C138 C139 H113 119.7
C139 C140 C141 119.8(2)
C139 C140 H112 120.1
C141 C140 H112 120.1
C140 C141 C142 120.1(2)
C140 C141 H111 120.0
C142 C141 H111 120.0
C141 C142 C137 121.6(2)
C141 C142 H110 119.2
C137 C142 H110 119.2
C144 C143 C148 118.7(3)
C144 C143 S13 124.44(19)
C148 C143 S13 116.8(2)
C143 C144 C145 120.3(2)
C143 C144 H129 119.9
C145 C144 H129 119.9
C146 C145 C144 120.8(3)
C146 C145 H137 119.6
C144 C145 H137 119.6
C147 C146 C145 119.5(3)
C147 C146 H145 120.3
C145 C146 H145 120.3
C146 C147 C148 121.2(3)
C146 C147 H140 119.4
C148 C147 H140 119.4
C147 C148 C143 119.5(3)
C147 C148 H135 120.3
C143 C148 H135 120.3

loop_
_geom_bond_atom_site_label_1
_geom_bond_atom_site_label_2
_geom_bond_distance
Al1 N3 1.7806(17)
Al1 C7 1.948(2)
Al1 N2 1.9727(16)
Al1 N1 2.0000(16)
Al2 C9 1.970(2)
Al2 C8 1.971(2)
Al2 N1 1.9783(16)
Al2 N2 1.9890(17)
N1 C10 1.487(2)
N1 C1 1.522(2)
N2 C23 1.492(2)
N2 C5 1.525(2)
N3 C36 1.454(2)
N3 C3 1.469(2)
S1 C17 1.771(2)
S1 C12 1.781(2)
S2 C30 1.771(2)
S2 C25 1.780(2)
S3 C38 1.781(2)
S3 C43 1.781(2)
C1 C6 1.526(3)
C1 C2 1.536(3)
C1 H1 1.0000
C2 C3 1.536(3)
C2 H2A 0.9900
C2 H2B 0.9900
C3 C4 1.540(3)
C3 H3 1.0000
C4 C5 1.535(3)
C4 H4A 0.9900
C4 H4B 0.9900
C5 C6 1.527(3)
C5 H5 1.0000
C6 H6A 0.9900
C6 H6B 0.9900
C7 H12A 0.9800
C7 H12B 0.9800
C7 H12C 0.9800
C8 H30A 0.9800
C8 H30B 0.9800
C8 H30C 0.9800
C9 H31A 0.9800
C9 H31B 0.9800
C9 H31C 0.9800
C10 C11 1.509(3)
C10 H9A 0.9900
C10 H9B 0.9900
C11 C16 1.393(3)
C11 C12 1.399(3)
C12 C13 1.392(3)
C13 C14 1.376(3)
C13 H17 0.9500
C14 C15 1.376(3)
C14 H18 0.9500
C15 C16 1.380(3)
C15 H45 0.9500
C16 H15 0.9500
C17 C22 1.376(3)
C17 C18 1.391(3)
C18 C19 1.375(4)
C18 H21 0.9500
C19 C20 1.363(4)
C19 H49 0.9500
C20 C21 1.375(4)
C20 H50 0.9500
C21 C22 1.393(3)
C21 H37 0.9500
C22 H20 0.9500
C23 C24 1.511(3)
C23 H8A 0.9900
C23 H8B 0.9900
C24 C29 1.393(3)
C24 C25 1.397(3)
C25 C26 1.389(3)
C26 C27 1.367(4)
C26 H42 0.9500
C27 C28 1.382(4)
C27 H43 0.9500
C28 C29 1.376(3)
C28 H32 0.9500
C29 H33 0.9500
C30 C31 1.372(3)
C30 C35 1.388(3)
C31 C32 1.379(3)
C31 H47 0.9500
C32 C33 1.364(4)
C32 H48 0.9500
C33 C34 1.373(4)
C33 H41 0.9500
C34 C35 1.374(3)
C34 H40 0.9500
C35 H39 0.9500
C36 C37 1.510(3)
C36 H7A 0.9900
C36 H7B 0.9900
C37 C42 1.385(3)
C37 C38 1.399(3)
C38 C39 1.387(3)
C39 C40 1.374(3)
C39 H38 0.9500
C40 C41 1.371(3)
C40 H46 0.9500
C41 C42 1.383(3)
C41 H23 0.9500
C42 H22 0.9500
C43 C44 1.375(3)
C43 C48 1.382(3)
C44 C45 1.378(3)
C44 H26 0.9500
C45 C46 1.371(3)
C45 H27 0.9500
C46 C47 1.370(3)
C46 H28 0.9500
C47 C48 1.378(3)
C47 H44 0.9500
C48 H29 0.9500
Al11 N13 1.7960(17)
Al11 C107 1.949(2)
Al11 N11 1.9625(17)
Al11 N12 1.9824(17)
Al12 C108 1.971(2)
Al12 C109 1.971(2)
Al12 N12 1.9793(17)
Al12 N11 1.9976(18)
N11 C110 1.493(3)
N11 C101 1.523(2)
N12 C123 1.484(3)
N12 C103 1.528(2)
N13 C136 1.448(2)
N13 C105 1.472(2)
S11 C117 1.763(3)
S11 C112 1.778(3)
S12 C130 1.770(2)
S12 C125 1.780(2)
S13 C143 1.774(3)
S13 C138 1.778(2)
C101 C102 1.525(3)
C101 C106 1.533(3)
C101 H103 1.0000
C102 C103 1.521(3)
C102 H10A 0.9900
C102 H10B 0.9900
C103 C104 1.532(3)
C103 H101 1.0000
C104 C105 1.540(3)
C104 H10E 0.9900
C104 H10F 0.9900
C105 C106 1.536(3)
C105 H105 1.0000
C106 H10C 0.9900
C106 H10D 0.9900
C107 H12D 0.9800
C107 H12E 0.9800
C107 H12F 0.9800
C108 H13A 0.9800
C108 H13B 0.9800
C108 H13C 0.9800
C109 H12G 0.9800
C109 H12H 0.9800
C109 H12I 0.9800
C110 C111 1.511(3)
C110 H10K 0.9900
C110 H10L 0.9900
C111 C116 1.388(3)
C111 C112 1.394(3)
C112 C113 1.388(4)
C113 C114 1.369(4)
C113 H138 0.9500
C114 C115 1.368(4)
C114 H148 0.9500
C115 C116 1.379(4)
C115 H141 0.9500
C116 H115 0.9500
C117 C122 1.380(3)
C117 C118 1.382(3)
C118 C119 1.372(4)
C118 H118 0.9500
C119 C120 1.372(4)
C119 H139 0.9500
C120 C121 1.366(5)
C120 H146 0.9500
C121 C122 1.380(4)
C121 H147 0.9500
C122 H136 0.9500
C123 C124 1.517(3)
C123 H10I 0.9900
C123 H10J 0.9900
C124 C129 1.388(3)
C124 C125 1.397(3)
C125 C126 1.390(3)
C126 C127 1.372(3)
C126 H122 0.9500
C127 C128 1.374(4)
C127 H121 0.9500
C128 C129 1.383(3)
C128 H133 0.9500
C129 H120 0.9500
C130 C135 1.375(3)
C130 C131 1.380(3)
C131 C132 1.381(3)
C131 H125 0.9500
C132 C133 1.356(4)
C132 H134 0.9500
C133 C134 1.363(4)
C133 H142 0.9500
C134 C135 1.386(4)
C134 H144 0.9500
C135 H143 0.9500
C136 C137 1.522(3)
C136 H10G 0.9900
C136 H10H 0.9900
C137 C142 1.385(3)
C137 C138 1.403(3)
C138 C139 1.385(3)
C139 C140 1.369(4)
C139 H113 0.9500
C140 C141 1.374(3)
C140 H112 0.9500
C141 C142 1.376(3)
C141 H111 0.9500
C142 H110 0.9500
C143 C144 1.378(3)
C143 C148 1.400(3)
C144 C145 1.387(4)
C144 H129 0.9500
C145 C146 1.363(4)
C145 H137 0.9500
C146 C147 1.362(5)
C146 H145 0.9500
C147 C148 1.384(4)
C147 H140 0.9500
C148 H135 0.9500

loop_
_geom_torsion_atom_site_label_1
_geom_torsion_atom_site_label_2
_geom_torsion_atom_site_label_3
_geom_torsion_atom_site_label_4
_geom_torsion
C9 Al2 N1 C10 -85.44(16)
C8 Al2 N1 C10 43.37(16)
N2 Al2 N1 C10 153.27(14)
C9 Al2 N1 C1 49.94(15)
C8 Al2 N1 C1 178.75(12)
N2 Al2 N1 C1 -71.35(12)
C9 Al2 N1 Al1 158.52(9)
C8 Al2 N1 Al1 -72.67(9)
N2 Al2 N1 Al1 37.24(6)
N3 Al1 N1 C10 90.73(14)
C7 Al1 N1 C10 -43.84(16)
N2 Al1 N1 C10 -162.37(13)
N3 Al1 N1 C1 -32.88(13)
C7 Al1 N1 C1 -167.45(12)
N2 Al1 N1 C1 74.02(11)
N3 Al1 N1 Al2 -144.52(7)
C7 Al1 N1 Al2 80.91(10)
N2 Al1 N1 Al2 -37.62(6)
N3 Al1 N2 C23 -93.04(14)
C7 Al1 N2 C23 41.80(16)
N1 Al1 N2 C23 162.47(14)
N3 Al1 N2 C5 31.38(13)
C7 Al1 N2 C5 166.22(12)
N1 Al1 N2 C5 -73.11(11)
N3 Al1 N2 Al2 141.85(7)
C7 Al1 N2 Al2 -83.31(9)
N1 Al1 N2 Al2 37.36(6)
C9 Al2 N2 C23 79.94(16)
C8 Al2 N2 C23 -50.96(16)
N1 Al2 N2 C23 -156.22(15)
C9 Al2 N2 C5 -53.78(15)
C8 Al2 N2 C5 175.32(12)
N1 Al2 N2 C5 70.05(12)
C9 Al2 N2 Al1 -161.66(9)
C8 Al2 N2 Al1 67.44(9)
N1 Al2 N2 Al1 -37.83(6)
C7 Al1 N3 C36 14.3(2)
N2 Al1 N3 C36 151.66(16)
N1 Al1 N3 C36 -123.90(17)
C7 Al1 N3 C3 -178.74(13)
N2 Al1 N3 C3 -41.39(14)
N1 Al1 N3 C3 43.05(14)
C10 N1 C1 C6 158.07(15)
Al2 N1 C1 C6 17.24(17)
Al1 N1 C1 C6 -76.90(15)
C10 N1 C1 C2 -80.80(19)
Al2 N1 C1 C2 138.36(13)
Al1 N1 C1 C2 44.23(17)
N1 C1 C2 C3 -66.9(2)
C6 C1 C2 C3 54.8(2)
C36 N3 C3 C2 106.03(18)
Al1 N3 C3 C2 -63.24(18)
C36 N3 C3 C4 -129.81(17)
Al1 N3 C3 C4 60.91(17)
C1 C2 C3 N3 75.4(2)
C1 C2 C3 C4 -46.4(2)
N3 C3 C4 C5 -75.5(2)
C2 C3 C4 C5 46.7(2)
C23 N2 C5 C6 -155.55(15)
Al1 N2 C5 C6 77.65(16)
Al2 N2 C5 C6 -16.28(18)
C23 N2 C5 C4 83.35(19)
Al1 N2 C5 C4 -43.45(18)
Al2 N2 C5 C4 -137.37(14)
C3 C4 C5 N2 68.0(2)
C3 C4 C5 C6 -54.7(2)
N1 C1 C6 C5 60.28(19)
C2 C1 C6 C5 -65.52(19)
N2 C5 C6 C1 -61.0(2)
C4 C5 C6 C1 65.03(19)
C1 N1 C10 C11 -65.2(2)
Al2 N1 C10 C11 70.3(2)
Al1 N1 C10 C11 172.59(14)
N1 C10 C11 C16 -74.6(2)
N1 C10 C11 C12 106.6(2)
C16 C11 C12 C13 0.1(3)
C10 C11 C12 C13 178.95(18)
C16 C11 C12 S1 179.12(15)
C10 C11 C12 S1 -2.1(3)
C17 S1 C12 C13 -63.66(19)
C17 S1 C12 C11 117.33(17)
C11 C12 C13 C14 -0.6(3)
S1 C12 C13 C14 -179.65(17)
C12 C13 C14 C15 0.8(3)
C13 C14 C15 C16 -0.5(3)
C14 C15 C16 C11 0.0(3)
C12 C11 C16 C15 0.2(3)
C10 C11 C16 C15 -178.7(2)
C12 S1 C17 C22 -24.3(2)
C12 S1 C17 C18 158.53(18)
C22 C17 C18 C19 -0.3(4)
S1 C17 C18 C19 177.0(2)
C17 C18 C19 C20 0.5(4)
C18 C19 C20 C21 -0.4(5)
C19 C20 C21 C22 0.2(4)
C18 C17 C22 C21 0.1(4)
S1 C17 C22 C21 -176.97(19)
C20 C21 C22 C17 -0.1(4)
C5 N2 C23 C24 64.8(2)
Al1 N2 C23 C24 -172.60(14)
Al2 N2 C23 C24 -68.6(2)
N2 C23 C24 C29 72.7(2)
N2 C23 C24 C25 -107.9(2)
C29 C24 C25 C26 -0.5(3)
C23 C24 C25 C26 180.0(2)
C29 C24 C25 S2 -177.92(17)
C23 C24 C25 S2 2.6(3)
C30 S2 C25 C26 71.7(2)
C30 S2 C25 C24 -110.86(18)
C24 C25 C26 C27 0.0(4)
S2 C25 C26 C27 177.44(19)
C25 C26 C27 C28 0.2(4)
C26 C27 C28 C29 0.3(4)
C27 C28 C29 C24 -0.9(4)
C25 C24 C29 C28 1.0(3)
C23 C24 C29 C28 -179.5(2)
C25 S2 C30 C31 13.5(2)
C25 S2 C30 C35 -169.44(18)
C35 C30 C31 C32 1.8(4)
S2 C30 C31 C32 178.9(2)
C30 C31 C32 C33 -0.9(4)
C31 C32 C33 C34 -0.8(4)
C32 C33 C34 C35 1.5(4)
C33 C34 C35 C30 -0.6(4)
C31 C30 C35 C34 -1.1(4)
S2 C30 C35 C34 -178.35(19)
C3 N3 C36 C37 58.3(2)
Al1 N3 C36 C37 -135.17(16)
N3 C36 C37 C42 -112.7(2)
N3 C36 C37 C38 63.8(2)
C42 C37 C38 C39 1.7(3)
C36 C37 C38 C39 -174.88(19)
C42 C37 C38 S3 -178.99(15)
C36 C37 C38 S3 4.4(3)
C43 S3 C38 C39 -23.3(2)
C43 S3 C38 C37 157.44(16)
C37 C38 C39 C40 -0.5(3)
S3 C38 C39 C40 -179.82(18)
C38 C39 C40 C41 -1.1(4)
C39 C40 C41 C42 1.5(4)
C40 C41 C42 C37 -0.3(4)
C38 C37 C42 C41 -1.3(3)
C36 C37 C42 C41 175.3(2)
C38 S3 C43 C44 105.7(2)
C38 S3 C43 C48 -77.3(2)
C48 C43 C44 C45 1.4(4)
S3 C43 C44 C45 178.5(2)
C43 C44 C45 C46 -1.0(4)
C44 C45 C46 C47 0.3(4)
C45 C46 C47 C48 0.1(4)
C46 C47 C48 C43 0.4(3)
C44 C43 C48 C47 -1.1(3)
S3 C43 C48 C47 -178.14(17)
N13 Al11 N11 C110 91.38(15)
C107 Al11 N11 C110 -42.61(18)
N12 Al11 N11 C110 -162.12(15)
N13 Al11 N11 C101 -33.44(14)
C107 Al11 N11 C101 -167.43(13)
N12 Al11 N11 C101 73.06(12)
N13 Al11 N11 Al12 -143.48(7)
C107 Al11 N11 Al12 82.53(11)
N12 Al11 N11 Al12 -36.98(6)
C108 Al12 N11 C110 51.68(17)
C109 Al12 N11 C110 -80.23(17)
N12 Al12 N11 C110 157.27(15)
C108 Al12 N11 C101 -176.67(13)
C109 Al12 N11 C101 51.42(16)
N12 Al12 N11 C101 -71.08(12)
C108 Al12 N11 Al11 -68.43(10)
C109 Al12 N11 Al11 159.66(9)
N12 Al12 N11 Al11 37.16(6)
C108 Al12 N12 C123 -45.06(16)
C109 Al12 N12 C123 85.67(17)
N11 Al12 N12 C123 -154.74(15)
C108 Al12 N12 C103 -178.58(13)
C109 Al12 N12 C103 -47.85(17)
N11 Al12 N12 C103 71.74(13)
C108 Al12 N12 Al11 72.95(9)
C109 Al12 N12 Al11 -156.32(10)
N11 Al12 N12 Al11 -36.73(6)
N13 Al11 N12 C123 -93.18(14)
C107 Al11 N12 C123 39.20(17)
N11 Al11 N12 C123 161.07(14)
N13 Al11 N12 C103 31.32(14)
C107 Al11 N12 C103 163.70(13)
N11 Al11 N12 C103 -74.43(12)
N13 Al11 N12 Al12 143.14(7)
C107 Al11 N12 Al12 -84.48(10)
N11 Al11 N12 Al12 37.39(6)
C107 Al11 N13 C136 -36.2(2)
N11 Al11 N13 C136 -175.03(16)
N12 Al11 N13 C136 100.05(17)
C107 Al11 N13 C105 -177.16(14)
N11 Al11 N13 C105 43.97(15)
N12 Al11 N13 C105 -40.95(15)
C110 N11 C101 C102 155.19(16)
Al11 N11 C101 C102 -76.55(16)
Al12 N11 C101 C102 17.70(18)
C110 N11 C101 C106 -83.6(2)
Al11 N11 C101 C106 44.61(19)
Al12 N11 C101 C106 138.86(14)
N11 C101 C102 C103 59.8(2)
C106 C101 C102 C103 -65.9(2)
C101 C102 C103 N12 -59.8(2)
C101 C102 C103 C104 66.0(2)
C123 N12 C103 C102 -155.82(16)
Al12 N12 C103 C102 -17.44(19)
Al11 N12 C103 C102 77.40(16)
C123 N12 C103 C104 83.3(2)
Al12 N12 C103 C104 -138.37(15)
Al11 N12 C103 C104 -43.52(19)
C102 C103 C104 C105 -54.2(2)
N12 C103 C104 C105 67.4(2)
C136 N13 C105 C106 151.15(17)
Al11 N13 C105 C106 -62.97(18)
C136 N13 C105 C104 -84.7(2)
Al11 N13 C105 C104 61.24(18)
C103 C104 C105 N13 -75.8(2)
C103 C104 C105 C106 45.2(2)
N11 C101 C106 C105 -68.6(2)
C102 C101 C106 C105 54.4(2)
N13 C105 C106 C101 76.7(2)
C104 C105 C106 C101 -45.5(2)
C101 N11 C110 C111 -71.2(2)
Al11 N11 C110 C111 165.35(14)
Al12 N11 C110 C111 60.1(2)
N11 C110 C111 C116 -78.9(2)
N11 C110 C111 C112 101.3(2)
C116 C111 C112 C113 0.9(3)
C110 C111 C112 C113 -179.3(2)
C116 C111 C112 S11 -179.14(17)
C110 C111 C112 S11 0.7(3)
C117 S11 C112 C113 -75.8(2)
C117 S11 C112 C111 104.2(2)
C111 C112 C113 C114 -1.3(4)
S11 C112 C113 C114 178.7(2)
C112 C113 C114 C115 1.1(4)
C113 C114 C115 C116 -0.6(5)
C114 C115 C116 C111 0.2(4)
C112 C111 C116 C115 -0.3(3)
C110 C111 C116 C115 179.9(2)
C112 S11 C117 C122 152.2(2)
C112 S11 C117 C118 -29.1(2)
C122 C117 C118 C119 2.2(4)
S11 C117 C118 C119 -176.5(2)
C117 C118 C119 C120 -1.7(4)
C118 C119 C120 C121 -1.2(5)
C119 C120 C121 C122 3.5(6)
C118 C117 C122 C121 0.1(4)
S11 C117 C122 C121 178.9(3)
C120 C121 C122 C117 -3.0(5)
C103 N12 C123 C124 67.0(2)
Al12 N12 C123 C124 -66.7(2)
Al11 N12 C123 C124 -170.16(13)
N12 C123 C124 C129 72.5(2)
N12 C123 C124 C125 -109.2(2)
C129 C124 C125 C126 1.1(3)
C123 C124 C125 C126 -177.3(2)
C129 C124 C125 S12 -175.79(16)
C123 C124 C125 S12 5.8(3)
C130 S12 C125 C126 104.5(2)
C130 S12 C125 C124 -78.5(2)
C124 C125 C126 C127 -0.5(4)
S12 C125 C126 C127 176.5(2)
C125 C126 C127 C128 -1.1(4)
C126 C127 C128 C129 2.1(4)
C127 C128 C129 C124 -1.4(4)
C125 C124 C129 C128 -0.1(3)
C123 C124 C129 C128 178.3(2)
C125 S12 C130 C135 166.7(2)
C125 S12 C130 C131 -14.1(2)
C135 C130 C131 C132 0.1(4)
S12 C130 C131 C132 -179.00(19)
C130 C131 C132 C133 0.9(4)
C131 C132 C133 C134 -1.0(5)
C132 C133 C134 C135 -0.1(6)
C131 C130 C135 C134 -1.2(5)
S12 C130 C135 C134 178.1(3)
C133 C134 C135 C130 1.1(6)
C105 N13 C136 C137 -71.9(2)
Al11 N13 C136 C137 147.86(15)
N13 C136 C137 C142 -17.1(3)
N13 C136 C137 C138 162.71(19)
C142 C137 C138 C139 -2.6(3)
C136 C137 C138 C139 177.6(2)
C142 C137 C138 S13 178.27(16)
C136 C137 C138 S13 -1.5(3)
C143 S13 C138 C139 100.6(2)
C143 S13 C138 C137 -80.23(19)
C137 C138 C139 C140 1.5(4)
S13 C138 C139 C140 -179.4(2)
C138 C139 C140 C141 1.0(4)
C139 C140 C141 C142 -2.3(4)
C140 C141 C142 C137 1.1(3)
C138 C137 C142 C141 1.3(3)
C136 C137 C142 C141 -178.85(19)
C138 S13 C143 C144 11.2(2)
C138 S13 C143 C148 -169.17(18)
C148 C143 C144 C145 -0.8(4)
S13 C143 C144 C145 178.82(19)
C143 C144 C145 C146 0.3(4)
C144 C145 C146 C147 0.4(5)
C145 C146 C147 C148 -0.4(5)
C146 C147 C148 C143 -0.1(5)
C144 C143 C148 C147 0.7(4)
S13 C143 C148 C147 -178.9(2)
